data_4309583
loop_
_publ_author_name
'Martha Baskett'
'Paul M. Lahti'
'Armando Paduan-Filho'
'Nei F. Oliveira'

_publ_contact_author_address
;
[a]Department of Chemistry, University of Massachusetts,
Amherst, MA  01003 USA
[b]Instituto de Fisica, Universidade de Sao Paulo, S. P., 
Brazil
;
_publ_contact_author_email 'lahti@chem.umass.edu '
_publ_contact_author_fax '1-413-545-4490 '
_publ_contact_author_name
;
Martha Baskett, Paul M. Lahti,[a] 
Armando Paduan-Filho, Nei F. Oliveira Jr. [b]
;
_publ_contact_author_phone '1-413-545-4890 '
_publ_section_title
;
Cyclic M2(RL)2 Coordination Complexes of
5-(3-[N-tert-Butyl-N-aminoxyl]phenyl)pyrimidine with Paramagnetic
Transition Metal Dications
;
_journal_name_full 'Inorganic Chemistry'
_journal_page_first 6725
_journal_page_last 6735
_journal_paper_doi 10.1021/ic050435t
_journal_volume 44
_journal_year 2005
_chemical_compound_source 'synthesis as described'
_chemical_formula_moiety 'C25 H19 Cu1 F12 N2 O5'
_chemical_formula_sum 'C25 H19 Cu F12 N2 O5'
_chemical_formula_weight 718.96
_chemical_melting_point 109.5(5)
_chemical_name_common MB4147
_chemical_name_systematic
;
 ?
;
_space_group_IT_number 2
_symmetry_cell_setting triclinic
_symmetry_Int_Tables_number 2
_symmetry_space_group_name_Hall '-P 1'
_symmetry_space_group_name_H-M 'P -1'
_atom_sites_solution_hydrogens geom
_atom_sites_solution_primary direct
_atom_sites_solution_secondary difmap
_audit_conform_dict_location ftp://ftp.iucr.org/pub/cif_core.dic
_audit_conform_dict_name cif_core.dic
_audit_conform_dict_version 2.2
_audit_creation_date 2005-05-12T21:41:39-00:00
_audit_creation_method 'WinGX routine CIF_UPDATE'
_cell_angle_alpha 91.8560(10)
_cell_angle_beta 94.6500(10)
_cell_angle_gamma 113.8650(10)
_cell_formula_units_Z 2
_cell_length_a 10.35900(10)
_cell_length_b 10.40400(10)
_cell_length_c 14.8870(2)
_cell_measurement_reflns_used 0
_cell_measurement_temperature 293
_cell_measurement_theta_max 0
_cell_measurement_theta_min 0
_cell_measurement_wavelength 0.71073
_cell_volume 1458.69(3)
_computing_cell_refinement Denzo/HKL
_computing_data_collection Denzo/HKL
_computing_data_reduction Denzo/HKL
_computing_molecular_graphics 'Ortep-3 for Windows (Farrugia, 1997)'
_computing_publication_material 'WinGX publication routines (Farrugia, 1999)'
_computing_structure_refinement 'SHELXL-97 (Sheldrick, 1997)'
_computing_structure_solution 'SHELXS-97 (Sheldrick, 1997)'
_diffrn_ambient_temperature 293
_diffrn_measured_fraction_theta_full 0.971
_diffrn_measured_fraction_theta_max 0.993
_diffrn_measurement_device '95mm CCD camera on \k-goniostat'
_diffrn_measurement_device_type KappaCCD
_diffrn_measurement_method CCD
_diffrn_orient_matrix_type 'by Nonius Collect from scalepack cell'
_diffrn_orient_matrix_UB_11 -0.0637107
_diffrn_orient_matrix_UB_12 -0.0760317
_diffrn_orient_matrix_UB_13 0.0353992
_diffrn_orient_matrix_UB_21 0.0085327
_diffrn_orient_matrix_UB_22 0.0721875
_diffrn_orient_matrix_UB_23 0.048789
_diffrn_orient_matrix_UB_31 -0.0844444
_diffrn_orient_matrix_UB_32 0.0105284
_diffrn_orient_matrix_UB_33 -0.030526
_diffrn_radiation_monochromator graphite
_diffrn_radiation_probe x-ray
_diffrn_radiation_type MoK\a
_diffrn_radiation_wavelength 0.71073
_diffrn_reflns_av_R_equivalents 0.0158
_diffrn_reflns_av_unetI/netI 0.0267
_diffrn_reflns_limit_h_max 13
_diffrn_reflns_limit_h_min -13
_diffrn_reflns_limit_k_max 13
_diffrn_reflns_limit_k_min -13
_diffrn_reflns_limit_l_max 19
_diffrn_reflns_limit_l_min -19
_diffrn_reflns_number 12802
_diffrn_reflns_theta_full 13.75
_diffrn_reflns_theta_max 27.9
_diffrn_reflns_theta_min 4.1
_exptl_absorpt_coefficient_mu 0.864
_exptl_absorpt_correction_type none
_exptl_crystal_colour 'dark green'
_exptl_crystal_density_diffrn 1.637
_exptl_crystal_density_method 'not measured'
_exptl_crystal_description prism
_exptl_crystal_F_000 720
_exptl_crystal_size_max 0.5
_exptl_crystal_size_mid 0.5
_exptl_crystal_size_min 0.3
_refine_diff_density_max 0.29
_refine_diff_density_min -0.371
_refine_diff_density_rms 0.044
_refine_ls_extinction_method none
_refine_ls_goodness_of_fit_ref 1.038
_refine_ls_hydrogen_treatment mixed
_refine_ls_matrix_type full
_refine_ls_number_parameters 594
_refine_ls_number_reflns 6921
_refine_ls_number_restraints 0
_refine_ls_restrained_S_all 1.038
_refine_ls_R_factor_all 0.0425
_refine_ls_R_factor_gt 0.0326
_refine_ls_shift/su_max 0.514
_refine_ls_shift/su_mean 0.021
_refine_ls_structure_factor_coef Fsqd
_refine_ls_weighting_details 'calc w=1/[\s^2^(Fo^2^)+(0.0455P)^2^+0.3855P] where P=(Fo^2^+2Fc^2^)/3'
_refine_ls_weighting_scheme calc
_refine_ls_wR_factor_gt 0.0813
_refine_ls_wR_factor_ref 0.0874
_reflns_number_gt 5864
_reflns_number_total 6921
_reflns_threshold_expression >2sigma(I)
_cod_data_source_file ic050435tsi20050701_125844.cif
_cod_data_source_block '_Baskett_Cu_Model-Complex_293K'
_cod_depositor_comments
;
The following automatic conversions were performed:
_chemical_melting_point value '109-110' changed to '109.5(5)' - took
average value and fixed precision.
Automatic conversion script
Id: cif_fix_values 1391 2010-09-07 12:51:13Z saulius 
;
_cod_original_cell_volume 1458.73(3)
_cod_original_formula_sum 'C25 H19 Cu1 F12 N2 O5'
_cod_database_code 4309583

loop_
_symmetry_equiv_pos_as_xyz
'x, y, z'
'-x, -y, -z'

loop_
_atom_site_label
_atom_site_type_symbol
_atom_site_fract_x
_atom_site_fract_y
_atom_site_fract_z
_atom_site_U_iso_or_equiv
_atom_site_adp_type
_atom_site_occupancy
_atom_site_symmetry_multiplicity
_atom_site_calc_flag
_atom_site_refinement_flags
_atom_site_disorder_assembly
_atom_site_disorder_group
Cu1 Cu 0.093739(19) 0.756724(19) 0.675685(12) 0.03276(7) Uani 1 1 d . . .
O1 O -0.09980(11) 0.61803(11) 0.69126(7) 0.0347(2) Uani 1 1 d . . .
O2 O 0.10922(14) 0.94100(14) 0.77796(9) 0.0505(3) Uani 1 1 d . . .
O3 O 0.28204(14) 0.90236(14) 0.64767(9) 0.0500(3) Uani 1 1 d . . .
O4 O 0.16973(12) 0.69979(13) 0.78274(7) 0.0396(3) Uani 1 1 d . . .
O5 O 0.18332(13) 0.61352(14) 0.59707(8) 0.0452(3) Uani 1 1 d . . .
N1 N -0.13231(14) 0.54557(14) 0.76149(8) 0.0347(3) Uani 1 1 d . . .
N2 N 0.00292(14) 0.79317(13) 0.56313(9) 0.0344(3) Uani 1 1 d . . .
C1 C -0.20477(19) 0.5938(2) 0.83128(12) 0.0443(4) Uani 1 1 d . . .
C2 C -0.3432(2) 0.4705(3) 0.84677(19) 0.0617(5) Uani 1 1 d . . .
C3 C -0.1020(3) 0.6523(3) 0.91773(14) 0.0581(5) Uani 1 1 d . . .
C4 C -0.2391(3) 0.7122(3) 0.79326(18) 0.0614(6) Uani 1 1 d . . .
C5 C -0.10244(16) 0.42434(16) 0.76358(10) 0.0343(3) Uani 1 1 d . . .
C6 C -0.06391(17) 0.37933(16) 0.68471(10) 0.0341(3) Uani 1 1 d . . .
C7 C -0.02790(18) 0.26470(17) 0.68287(10) 0.0365(3) Uani 1 1 d . . .
C8 C -0.0331(2) 0.1923(2) 0.76098(12) 0.0467(4) Uani 1 1 d . . .
C9 C -0.0729(2) 0.2360(2) 0.83869(12) 0.0517(5) Uani 1 1 d . . .
C10 C -0.1066(2) 0.3514(2) 0.84151(11) 0.0446(4) Uani 1 1 d . . .
C11 C -0.10513(19) 0.83360(18) 0.56128(12) 0.0411(4) Uani 1 1 d . . .
C12 C -0.1713(2) 0.8510(2) 0.48133(13) 0.0454(4) Uani 1 1 d . . .
C13 C -0.1280(2) 0.82190(19) 0.40071(12) 0.0430(4) Uani 1 1 d . . .
C14 C -0.01835(18) 0.77699(16) 0.40101(10) 0.0353(3) Uani 1 1 d . . .
C15 C 0.04557(18) 0.76753(17) 0.48460(10) 0.0356(3) Uani 1 1 d . . .
C16 C 0.3807(2) 0.5664(3) 0.57013(16) 0.0630(6) Uani 1 1 d . . .
C17 C 0.28755(19) 0.6009(2) 0.63352(13) 0.0446(4) Uani 1 1 d . A .
C18 C 0.3325(2) 0.6152(3) 0.72675(14) 0.0567(5) Uani 1 1 d . . .
C19 C 0.26935(18) 0.6591(2) 0.79112(12) 0.0436(4) Uani 1 1 d . A .
C20 C 0.3246(3) 0.6624(3) 0.88990(15) 0.0692(7) Uani 1 1 d . . .
C21 C 0.5229(3) 1.0495(4) 0.6700(2) 0.0942(10) Uani 1 1 d . . .
C22 C 0.3745(2) 0.9929(2) 0.70237(15) 0.0553(5) Uani 1 1 d . . .
C23 C 0.3596(2) 1.0476(2) 0.78457(16) 0.0642(6) Uani 1 1 d . . .
C24 C 0.2278(2) 1.0144(2) 0.81651(13) 0.0519(4) Uani 1 1 d . A .
C25 C 0.2297(3) 1.0786(3) 0.91218(19) 0.0818(8) Uani 1 1 d . . .
F1 F 0.4300(5) 0.4747(6) 0.6040(3) 0.0976(17) Uani 0.718(11) 1 d P A 1
F2 F 0.4904(7) 0.6767(6) 0.5559(6) 0.119(3) Uani 0.718(11) 1 d P A 1
F3 F 0.3085(6) 0.5006(4) 0.4944(3) 0.0813(12) Uani 0.718(11) 1 d P A 1
F1B F 0.3916(14) 0.7963(6) 0.9248(5) 0.153(4) Uani 0.579(10) 1 d P A 2
F2B F 0.2202(6) 0.6057(13) 0.9389(4) 0.128(4) Uani 0.579(10) 1 d P A 2
F3B F 0.4119(11) 0.6085(13) 0.9059(3) 0.124(3) Uani 0.579(10) 1 d P A 2
F4 F 0.5170(8) 1.060(2) 0.5825(4) 0.216(7) Uani 0.573(11) 1 d P A 1
F5 F 0.5823(10) 0.9589(12) 0.6850(18) 0.205(6) Uani 0.573(11) 1 d P A 1
F6 F 0.6091(8) 1.1627(10) 0.7070(9) 0.146(4) Uani 0.573(11) 1 d P A 1
F4B F 0.3056(10) 1.2105(6) 0.9256(5) 0.159(3) Uani 0.713(11) 1 d P A 2
F5B F 0.2772(12) 1.0154(12) 0.9746(2) 0.156(3) Uani 0.713(11) 1 d P A 2
F6B F 0.1034(6) 1.0601(6) 0.9311(3) 0.1029(17) Uani 0.713(11) 1 d P A 2
F7 F 0.2368(19) 1.2133(15) 0.8923(10) 0.150(7) Uani 0.282(11) 1 d P A 1
F8 F 0.3493(13) 1.122(2) 0.9553(8) 0.118(5) Uani 0.282(11) 1 d P A 1
F9 F 0.130(2) 1.014(2) 0.9562(11) 0.187(11) Uani 0.282(11) 1 d P A 1
F7B F 0.5448(16) 1.1638(16) 0.6302(18) 0.189(6) Uani 0.421(10) 1 d P A 2
F8B F 0.6219(9) 1.083(3) 0.7398(9) 0.174(7) Uani 0.421(10) 1 d P A 2
F9B F 0.5451(10) 0.9659(11) 0.6215(10) 0.113(4) Uani 0.421(10) 1 d P A 2
F10 F 0.301(3) 0.5272(10) 0.9075(6) 0.194(7) Uani 0.427(11) 1 d P A 1
F11 F 0.4551(7) 0.720(2) 0.9040(5) 0.161(6) Uani 0.427(11) 1 d P A 1
F12 F 0.2726(15) 0.707(2) 0.9464(4) 0.131(5) Uani 0.427(11) 1 d P A 1
F10B F 0.5092(14) 0.665(2) 0.5803(15) 0.114(6) Uani 0.287(11) 1 d P A 2
F11B F 0.3965(19) 0.4560(11) 0.5867(16) 0.169(9) Uani 0.287(11) 1 d P A 2
F12B F 0.344(2) 0.573(3) 0.4827(9) 0.162(8) Uani 0.287(11) 1 d P A 2
H2A H -0.399(3) 0.442(3) 0.7942(19) 0.069(8) Uiso 1 1 d . . .
H2B H -0.330(3) 0.390(3) 0.8680(17) 0.067(7) Uiso 1 1 d . . .
H2C H -0.393(3) 0.505(3) 0.8869(19) 0.085(8) Uiso 1 1 d . . .
H3A H -0.081(3) 0.583(3) 0.948(2) 0.094(10) Uiso 1 1 d . . .
H3B H -0.145(3) 0.690(3) 0.958(2) 0.084(8) Uiso 1 1 d . . .
H3C H -0.015(3) 0.727(3) 0.9057(18) 0.078(8) Uiso 1 1 d . . .
H4A H -0.297(3) 0.683(3) 0.7367(19) 0.072(8) Uiso 1 1 d . . .
H4B H -0.287(3) 0.740(3) 0.8363(18) 0.072(7) Uiso 1 1 d . . .
H4C H -0.158(3) 0.796(3) 0.7815(16) 0.065(7) Uiso 1 1 d . . .
H6 H -0.060(2) 0.427(2) 0.6330(14) 0.045(5) Uiso 1 1 d . . .
H8 H -0.016(2) 0.108(2) 0.7578(14) 0.052(6) Uiso 1 1 d . . .
H9 H -0.075(2) 0.187(2) 0.8899(16) 0.059(6) Uiso 1 1 d . . .
H10 H -0.131(2) 0.383(2) 0.8958(14) 0.042(5) Uiso 1 1 d . . .
H11 H -0.132(2) 0.851(2) 0.6168(14) 0.046(5) Uiso 1 1 d . . .
H12 H -0.250(2) 0.874(2) 0.4824(14) 0.049(5) Uiso 1 1 d . . .
H13 H -0.173(2) 0.832(2) 0.3495(15) 0.054(6) Uiso 1 1 d . . .
H15 H 0.125(2) 0.746(2) 0.4875(13) 0.042(5) Uiso 1 1 d . . .
H18 H 0.401(3) 0.593(3) 0.7454(17) 0.074(8) Uiso 1 1 d . . .
H23 H 0.440(3) 1.109(3) 0.822(2) 0.093(9) Uiso 1 1 d . . .

loop_
_atom_site_aniso_label
_atom_site_aniso_U_11
_atom_site_aniso_U_22
_atom_site_aniso_U_33
_atom_site_aniso_U_23
_atom_site_aniso_U_13
_atom_site_aniso_U_12
Cu1 0.03478(11) 0.03579(11) 0.02764(10) -0.00087(7) 0.00205(7) 0.01481(8)
O1 0.0345(6) 0.0394(6) 0.0298(5) 0.0032(4) 0.0014(4) 0.0149(5)
O2 0.0507(8) 0.0521(7) 0.0515(7) -0.0091(6) -0.0006(6) 0.0258(6)
O3 0.0452(7) 0.0493(7) 0.0428(7) -0.0033(5) 0.0061(5) 0.0066(6)
O4 0.0375(6) 0.0538(7) 0.0331(5) 0.0032(5) 0.0054(4) 0.0240(5)
O5 0.0471(7) 0.0536(7) 0.0408(6) 0.0002(5) 0.0051(5) 0.0268(6)
N1 0.0344(7) 0.0398(7) 0.0299(6) 0.0015(5) 0.0048(5) 0.0148(6)
N2 0.0407(7) 0.0323(6) 0.0303(6) 0.0010(5) 0.0035(5) 0.0150(5)
C1 0.0430(9) 0.0535(10) 0.0418(9) 0.0025(7) 0.0152(7) 0.0235(8)
C2 0.0454(11) 0.0734(15) 0.0669(14) 0.0126(12) 0.0212(11) 0.0216(11)
C3 0.0682(14) 0.0647(13) 0.0407(10) -0.0115(9) 0.0096(9) 0.0269(12)
C4 0.0675(14) 0.0685(14) 0.0685(15) 0.0119(11) 0.0269(12) 0.0444(13)
C5 0.0346(8) 0.0358(8) 0.0292(7) 0.0007(6) 0.0022(6) 0.0113(6)
C6 0.0376(8) 0.0356(8) 0.0270(7) 0.0033(6) 0.0025(6) 0.0126(6)
C7 0.0419(8) 0.0365(8) 0.0294(7) 0.0021(6) 0.0019(6) 0.0145(7)
C8 0.0632(12) 0.0453(10) 0.0365(9) 0.0078(7) 0.0044(8) 0.0269(9)
C9 0.0750(13) 0.0552(11) 0.0314(8) 0.0133(8) 0.0089(8) 0.0317(10)
C10 0.0568(11) 0.0520(10) 0.0279(8) 0.0046(7) 0.0085(7) 0.0244(9)
C11 0.0486(10) 0.0411(9) 0.0378(8) 0.0019(7) 0.0085(7) 0.0221(8)
C12 0.0483(10) 0.0502(10) 0.0469(10) 0.0061(8) 0.0056(8) 0.0292(8)
C13 0.0497(10) 0.0468(9) 0.0367(8) 0.0069(7) 0.0004(7) 0.0247(8)
C14 0.0431(8) 0.0305(7) 0.0319(7) 0.0030(6) 0.0039(6) 0.0146(6)
C15 0.0413(9) 0.0347(8) 0.0322(7) 0.0007(6) 0.0034(6) 0.0172(7)
C16 0.0522(12) 0.0745(15) 0.0668(14) -0.0103(11) 0.0162(10) 0.0298(11)
C17 0.0415(9) 0.0492(10) 0.0474(9) -0.0001(8) 0.0107(7) 0.0220(8)
C18 0.0489(11) 0.0878(15) 0.0507(11) 0.0052(10) 0.0054(9) 0.0454(11)
C19 0.0373(9) 0.0593(11) 0.0376(8) 0.0063(7) 0.0023(7) 0.0232(8)
C20 0.0649(14) 0.114(2) 0.0446(11) 0.0106(12) 0.0001(10) 0.0537(15)
C21 0.0552(15) 0.089(2) 0.102(2) -0.0210(18) 0.0190(15) -0.0076(15)
C22 0.0439(10) 0.0484(10) 0.0602(12) -0.0028(9) 0.0040(9) 0.0059(8)
C23 0.0515(12) 0.0592(12) 0.0631(13) -0.0204(10) -0.0066(10) 0.0075(10)
C24 0.0611(12) 0.0455(10) 0.0480(10) -0.0107(8) -0.0045(9) 0.0237(9)
C25 0.091(2) 0.091(2) 0.0642(15) -0.0299(15) -0.0098(15) 0.0449(17)
F1 0.104(3) 0.148(5) 0.088(2) -0.010(2) 0.0106(18) 0.102(3)
F2 0.110(4) 0.076(2) 0.148(6) -0.014(2) 0.090(4) 0.001(2)
F3 0.082(2) 0.105(2) 0.063(2) -0.0294(17) 0.0123(15) 0.0457(18)
F1B 0.207(9) 0.128(4) 0.093(4) -0.036(3) -0.085(5) 0.058(5)
F2B 0.089(3) 0.248(9) 0.053(3) 0.064(4) 0.023(2) 0.067(4)
F3B 0.157(7) 0.239(8) 0.0600(19) 0.007(5) -0.013(4) 0.170(7)
F4 0.105(4) 0.329(16) 0.101(4) 0.017(6) 0.052(3) -0.034(8)
F5 0.082(5) 0.161(8) 0.390(19) 0.034(11) 0.083(9) 0.058(6)
F6 0.058(4) 0.108(4) 0.206(11) -0.062(5) 0.039(5) -0.034(3)
F4B 0.190(6) 0.094(3) 0.129(4) -0.073(3) 0.043(4) -0.007(3)
F5B 0.261(8) 0.231(7) 0.0507(15) -0.007(3) -0.007(3) 0.182(7)
F6B 0.115(3) 0.150(4) 0.063(2) -0.029(2) 0.0145(18) 0.076(3)
F7 0.207(14) 0.128(10) 0.142(9) -0.098(7) -0.059(9) 0.118(11)
F8 0.127(8) 0.169(12) 0.064(6) -0.074(7) -0.061(5) 0.084(9)
F9 0.172(16) 0.189(15) 0.068(8) -0.031(8) 0.051(9) -0.066(11)
F7B 0.150(10) 0.131(8) 0.255(16) 0.113(9) 0.100(11) 0.003(7)
F8B 0.042(3) 0.268(19) 0.160(7) -0.032(11) -0.005(3) 0.016(8)
F9B 0.062(4) 0.111(6) 0.147(7) -0.038(5) 0.050(5) 0.011(3)
F10 0.334(18) 0.140(6) 0.095(5) 0.049(4) -0.038(9) 0.093(9)
F11 0.064(3) 0.313(18) 0.074(3) -0.028(9) -0.031(2) 0.052(7)
F12 0.155(10) 0.281(15) 0.033(2) -0.022(6) -0.010(5) 0.173(10)
F10B 0.044(4) 0.180(14) 0.108(8) -0.031(7) 0.034(4) 0.034(6)
F11B 0.143(10) 0.039(4) 0.33(2) -0.008(7) 0.141(13) 0.021(5)
F12B 0.128(12) 0.36(2) 0.050(4) 0.010(11) 0.030(6) 0.151(16)

loop_
_atom_type_symbol
_atom_type_number_in_cell
C 50
H 38
Cu 2
F 24
N 4
O 10

loop_
_geom_angle_atom_site_label_1
_geom_angle_atom_site_label_2
_geom_angle_atom_site_label_3
_geom_angle
_geom_angle_site_symmetry_1
_geom_angle_site_symmetry_3
_geom_angle_publ_flag
O4 Cu1 N2 173.83(5) . . ?
O4 Cu1 O1 90.77(5) . . ?
N2 Cu1 O1 84.53(5) . . ?
O4 Cu1 O3 95.20(5) . . ?
N2 Cu1 O3 89.48(6) . . ?
O1 Cu1 O3 174.01(5) . . ?
O4 Cu1 O2 81.70(5) . . ?
N2 Cu1 O2 102.99(5) . . ?
O1 Cu1 O2 99.71(5) . . ?
O3 Cu1 O2 81.66(5) . . ?
O4 Cu1 O5 84.33(4) . . ?
N2 Cu1 O5 92.64(5) . . ?
O1 Cu1 O5 101.05(5) . . ?
O3 Cu1 O5 79.13(5) . . ?
O2 Cu1 O5 155.05(5) . . ?
N1 O1 Cu1 123.88(9) . . ?
C24 O2 Cu1 116.62(12) . . ?
C22 O3 Cu1 126.63(13) . . ?
C19 O4 Cu1 128.65(11) . . ?
C17 O5 Cu1 117.57(11) . . ?
O1 N1 C5 116.56(12) . . ?
O1 N1 C1 117.34(13) . . ?
C5 N1 C1 126.03(13) . . ?
C15 N2 C11 118.54(14) . . ?
C15 N2 Cu1 118.02(11) . . ?
C11 N2 Cu1 123.30(11) . . ?
N1 C1 C4 107.79(15) . . ?
N1 C1 C2 108.84(16) . . ?
C4 C1 C2 109.06(18) . . ?
N1 C1 C3 109.06(15) . . ?
C4 C1 C3 108.7(2) . . ?
C2 C1 C3 113.21(18) . . ?
C1 C2 H2A 109.0(17) . . ?
C1 C2 H2B 113.5(15) . . ?
H2A C2 H2B 107(2) . . ?
C1 C2 H2C 108.2(17) . . ?
H2A C2 H2C 107(2) . . ?
H2B C2 H2C 113(2) . . ?
C1 C3 H3A 114.1(19) . . ?
C1 C3 H3B 108.2(17) . . ?
H3A C3 H3B 106(2) . . ?
C1 C3 H3C 111.3(16) . . ?
H3A C3 H3C 110(2) . . ?
H3B C3 H3C 107(2) . . ?
C1 C4 H4A 111.8(16) . . ?
C1 C4 H4B 107.7(15) . . ?
H4A C4 H4B 110(2) . . ?
C1 C4 H4C 115.4(15) . . ?
H4A C4 H4C 105(2) . . ?
H4B C4 H4C 107(2) . . ?
C6 C5 C10 119.48(15) . . ?
C6 C5 N1 117.77(14) . . ?
C10 C5 N1 122.73(14) . . ?
C7 C6 C5 120.89(14) . . ?
C7 C6 H6 118.8(12) . . ?
C5 C6 H6 120.3(12) . . ?
C6 C7 C8 119.11(15) . . ?
C6 C7 C14 119.59(14) . 2_566 ?
C8 C7 C14 121.28(15) . 2_566 ?
C9 C8 C7 119.87(17) . . ?
C9 C8 H8 121.3(13) . . ?
C7 C8 H8 118.6(13) . . ?
C10 C9 C8 121.37(17) . . ?
C10 C9 H9 119.9(14) . . ?
C8 C9 H9 118.8(14) . . ?
C9 C10 C5 119.27(16) . . ?
C9 C10 H10 121.0(12) . . ?
C5 C10 H10 119.7(12) . . ?
N2 C11 C12 121.97(16) . . ?
N2 C11 H11 116.2(12) . . ?
C12 C11 H11 121.8(12) . . ?
C11 C12 C13 118.97(17) . . ?
C11 C12 H12 119.7(13) . . ?
C13 C12 H12 121.1(13) . . ?
C12 C13 C14 120.01(16) . . ?
C12 C13 H13 117.9(14) . . ?
C14 C13 H13 122.0(14) . . ?
C15 C14 C13 117.05(15) . . ?
C15 C14 C7 119.89(14) . 2_566 ?
C13 C14 C7 123.03(14) . 2_566 ?
N2 C15 C14 123.39(15) . . ?
N2 C15 H15 117.1(12) . . ?
C14 C15 H15 119.4(12) . . ?
F11B C16 F2 118.5(8) . . ?
F11B C16 F3 87.3(11) . . ?
F2 C16 F3 111.2(5) . . ?
F11B C16 F10B 104.4(11) . . ?
F2 C16 F10B 19.6(13) . . ?
F3 C16 F10B 126.8(9) . . ?
F11B C16 F12B 113.6(12) . . ?
F2 C16 F12B 82.2(11) . . ?
F3 C16 F12B 32.0(12) . . ?
F10B C16 F12B 100.6(13) . . ?
F11B C16 F1 16.8(10) . . ?
F2 C16 F1 106.2(4) . . ?
F3 C16 F1 102.9(3) . . ?
F10B C16 F1 89.8(10) . . ?
F12B C16 F1 125.8(11) . . ?
F11B C16 C17 113.6(7) . . ?
F2 C16 C17 111.9(3) . . ?
F3 C16 C17 111.8(3) . . ?
F10B C16 C17 110.1(8) . . ?
F12B C16 C17 113.3(7) . . ?
F1 C16 C17 112.2(3) . . ?
O5 C17 C18 127.69(17) . . ?
O5 C17 C16 116.10(17) . . ?
C18 C17 C16 116.21(17) . . ?
C19 C18 C17 123.28(17) . . ?
C19 C18 H18 116.9(18) . . ?
C17 C18 H18 119.8(18) . . ?
O4 C19 C18 130.16(17) . . ?
O4 C19 C20 112.35(16) . . ?
C18 C19 C20 117.49(17) . . ?
F12 C20 F11 109.6(7) . . ?
F12 C20 F3B 125.3(4) . . ?
F11 C20 F3B 50.6(7) . . ?
F12 C20 F2B 45.1(6) . . ?
F11 C20 F2B 135.9(6) . . ?
F3B C20 F2B 108.5(5) . . ?
F12 C20 F1B 60.1(6) . . ?
F11 C20 F1B 58.6(6) . . ?
F3B C20 F1B 105.0(5) . . ?
F2B C20 F1B 104.5(5) . . ?
F12 C20 F10 107.4(7) . . ?
F11 C20 F10 100.7(8) . . ?
F3B C20 F10 50.5(7) . . ?
F2B C20 F10 67.2(7) . . ?
F1B C20 F10 142.4(5) . . ?
F12 C20 C19 117.4(4) . . ?
F11 C20 C19 113.3(5) . . ?
F3B C20 C19 117.1(3) . . ?
F2B C20 C19 110.8(3) . . ?
F1B C20 C19 110.0(3) . . ?
F10 C20 C19 107.0(4) . . ?
F9B C21 F6 128.3(5) . . ?
F9B C21 F7B 110.6(8) . . ?
F6 C21 F7B 60.9(7) . . ?
F9B C21 F4 60.6(7) . . ?
F6 C21 F4 108.3(7) . . ?
F7B C21 F4 54.4(7) . . ?
F9B C21 F5 46.3(6) . . ?
F6 C21 F5 105.0(7) . . ?
F7B C21 F5 140.4(7) . . ?
F4 C21 F5 105.4(8) . . ?
F9B C21 F8B 104.8(8) . . ?
F6 C21 F8B 46.9(7) . . ?
F7B C21 F8B 106.7(8) . . ?
F4 C21 F8B 137.8(7) . . ?
F5 C21 F8B 63.3(8) . . ?
F9B C21 C22 114.6(4) . . ?
F6 C21 C22 116.0(4) . . ?
F7B C21 C22 109.2(6) . . ?
F4 C21 C22 111.4(5) . . ?
F5 C21 C22 110.0(5) . . ?
F8B C21 C22 110.6(6) . . ?
O3 C22 C23 129.1(2) . . ?
O3 C22 C21 113.2(2) . . ?
C23 C22 C21 117.7(2) . . ?
C22 C23 C24 122.56(19) . . ?
C22 C23 H23 120.2(19) . . ?
C24 C23 H23 117.3(19) . . ?
O2 C24 C23 128.24(19) . . ?
O2 C24 C25 115.6(2) . . ?
C23 C24 C25 116.2(2) . . ?
F9 C25 F8 114.8(10) . . ?
F9 C25 F4B 123.5(10) . . ?
F8 C25 F4B 60.0(7) . . ?
F9 C25 F6B 33.8(16) . . ?
F8 C25 F6B 135.5(6) . . ?
F4B C25 F6B 106.0(5) . . ?
F9 C25 F5B 72.7(14) . . ?
F8 C25 F5B 51.3(7) . . ?
F4B C25 F5B 107.1(5) . . ?
F6B C25 F5B 105.6(5) . . ?
F9 C25 F7 112.6(16) . . ?
F8 C25 F7 96.1(9) . . ?
F4B C25 F7 36.2(5) . . ?
F6B C25 F7 82.2(7) . . ?
F5B C25 F7 141.0(5) . . ?
F9 C25 C24 117.4(7) . . ?
F8 C25 C24 111.9(5) . . ?
F4B C25 C24 115.0(4) . . ?
F6B C25 C24 112.0(3) . . ?
F5B C25 C24 110.5(3) . . ?
F7 C25 C24 101.0(6) . . ?

loop_
_geom_bond_atom_site_label_1
_geom_bond_atom_site_label_2
_geom_bond_distance
_geom_bond_site_symmetry_2
_geom_bond_publ_flag
Cu1 O4 1.9353(11) . ?
Cu1 N2 1.9775(13) . ?
Cu1 O1 1.9777(11) . ?
Cu1 O3 2.0140(13) . ?
Cu1 O2 2.3542(13) . ?
Cu1 O5 2.3733(12) . ?
O1 N1 1.2952(17) . ?
O2 C24 1.233(2) . ?
O3 C22 1.250(2) . ?
O4 C19 1.263(2) . ?
O5 C17 1.226(2) . ?
N1 C5 1.416(2) . ?
N1 C1 1.514(2) . ?
N2 C15 1.339(2) . ?
N2 C11 1.344(2) . ?
C1 C4 1.526(3) . ?
C1 C2 1.530(3) . ?
C1 C3 1.537(3) . ?
C2 H2A 0.90(3) . ?
C2 H2B 0.96(3) . ?
C2 H2C 0.97(3) . ?
C3 H3A 0.95(3) . ?
C3 H3B 0.94(3) . ?
C3 H3C 0.96(3) . ?
C4 H4A 0.96(3) . ?
C4 H4B 0.95(3) . ?
C4 H4C 0.97(3) . ?
C5 C6 1.396(2) . ?
C5 C10 1.401(2) . ?
C6 C7 1.386(2) . ?
C6 H6 0.93(2) . ?
C7 C8 1.399(2) . ?
C7 C14 1.485(2) 2_566 ?
C8 C9 1.383(3) . ?
C8 H8 0.96(2) . ?
C9 C10 1.379(3) . ?
C9 H9 0.93(2) . ?
C10 H10 0.95(2) . ?
C11 C12 1.379(3) . ?
C11 H11 0.93(2) . ?
C12 C13 1.381(3) . ?
C12 H12 0.94(2) . ?
C13 C14 1.392(2) . ?
C13 H13 0.89(2) . ?
C14 C15 1.387(2) . ?
C14 C7 1.485(2) 2_566 ?
C15 H15 0.94(2) . ?
C16 F11B 1.253(13) . ?
C16 F2 1.285(6) . ?
C16 F3 1.302(5) . ?
C16 F10B 1.304(15) . ?
C16 F12B 1.339(15) . ?
C16 F1 1.345(5) . ?
C16 C17 1.535(3) . ?
C17 C18 1.411(3) . ?
C18 C19 1.368(3) . ?
C18 H18 0.86(3) . ?
C19 C20 1.528(3) . ?
C20 F12 1.209(6) . ?
C20 F11 1.234(7) . ?
C20 F3B 1.253(4) . ?
C20 F2B 1.299(5) . ?
C20 F1B 1.344(5) . ?
C20 F10 1.365(8) . ?
C21 F9B 1.215(8) . ?
C21 F6 1.232(6) . ?
C21 F7B 1.291(9) . ?
C21 F4 1.310(8) . ?
C21 F5 1.332(10) . ?
C21 F8B 1.329(11) . ?
C21 C22 1.533(3) . ?
C22 C23 1.379(3) . ?
C23 C24 1.394(3) . ?
C23 H23 0.94(3) . ?
C24 C25 1.549(3) . ?
C25 F9 1.238(13) . ?
C25 F8 1.245(9) . ?
C25 F4B 1.275(5) . ?
C25 F6B 1.300(6) . ?
C25 F5B 1.328(5) . ?
C25 F7 1.416(14) . ?
